data_7160003
loop_
_publ_author_name
'Logvinenko, Ivan G.'
'Sadkova, Iryna V.'
'Tolmachova, Nataliya A.'
'Shishkina, Svitlana V.'
'Daniliuc, Constantin G.'
'Haufe, G&#xfc;nter'
'Kondratov, Ivan S.'

_publ_section_title
;
 4-Trifluoromethoxy proline: synthesis of stereoisomers and lipophilicity
 study.
;
_journal_issue 39
_journal_name_full 'Organic &amp; biomolecular chemistry'
_journal_page_first 7982
_journal_page_last 7988
_journal_paper_doi 10.1039/d4ob00688g
_journal_volume 22
_journal_year 2024
_chemical_absolute_configuration ad
_chemical_formula_moiety 'Cl, C6 H9 F3 N O3'
_chemical_formula_sum 'C6 H9 Cl F3 N O3'
_chemical_formula_weight 235.59
_space_group_crystal_system orthorhombic
_space_group_IT_number 19
_space_group_name_Hall 'P 2ac 2ab'
_space_group_name_H-M_alt 'P 21 21 21'
_atom_sites_solution_hydrogens geom
_atom_sites_solution_primary dual
_audit_creation_date 2024-06-08
_audit_creation_method
;
Olex2 1.5
(compiled 2024.02.16 svn.r378c4104 for OlexSys, GUI svn.r6928)
;
_audit_update_record
;
2024-06-09 deposited with the CCDC.	2024-06-24 downloaded from the CCDC.
;
_cell_angle_alpha 90
_cell_angle_beta 90
_cell_angle_gamma 90
_cell_formula_units_Z 4
_cell_length_a 8.3057(10)
_cell_length_b 8.6418(8)
_cell_length_c 13.3140(12)
_cell_measurement_reflns_used 1948
_cell_measurement_temperature 273.15
_cell_measurement_theta_max 26.31
_cell_measurement_theta_min 2.89
_cell_volume 955.63(17)
_computing_molecular_graphics 'Olex2 1.5 (Dolomanov et al., 2009)'
_computing_publication_material 'Olex2 1.5 (Dolomanov et al., 2009)'
_computing_structure_refinement 'SHELXL 2016/6 (Sheldrick, 2015)'
_computing_structure_solution 'SHELXT 2014/5 (Sheldrick, 2014)'
_diffrn_ambient_temperature 273.15
_diffrn_measured_fraction_theta_full 0.999
_diffrn_measured_fraction_theta_max 0.999
_diffrn_measurement_device_type 'Bruker APEX-II CCD'
_diffrn_measurement_method '\f and \w scans'
_diffrn_radiation_type MoK\a
_diffrn_radiation_wavelength 0.71073
_diffrn_reflns_av_R_equivalents 0.0542
_diffrn_reflns_av_unetI/netI 0.0574
_diffrn_reflns_Laue_measured_fraction_full 0.999
_diffrn_reflns_Laue_measured_fraction_max 0.999
_diffrn_reflns_limit_h_max 9
_diffrn_reflns_limit_h_min -9
_diffrn_reflns_limit_k_max 9
_diffrn_reflns_limit_k_min -10
_diffrn_reflns_limit_l_max 15
_diffrn_reflns_limit_l_min -14
_diffrn_reflns_number 6475
_diffrn_reflns_point_group_measured_fraction_full 0.996
_diffrn_reflns_point_group_measured_fraction_max 0.996
_diffrn_reflns_theta_full 24.989
_diffrn_reflns_theta_max 24.989
_diffrn_reflns_theta_min 2.810
_diffrn_source_current 30.0
_diffrn_source_power 1.2
_diffrn_source_voltage 40.0
_diffrn_standards_number 0
_exptl_absorpt_coefficient_mu 0.429
_exptl_absorpt_correction_type none
_exptl_crystal_colour colourless
_exptl_crystal_colour_primary colourless
_exptl_crystal_density_diffrn 1.637
_exptl_crystal_description plate
_exptl_crystal_F_000 480
_exptl_crystal_size_max 0.2
_exptl_crystal_size_mid 0.18
_exptl_crystal_size_min 0.06
_refine_diff_density_max 0.429
_refine_diff_density_min -0.284
_refine_diff_density_rms 0.059
_refine_ls_abs_structure_details
;
 Flack x determined using 465 quotients [(I+)-(I-)]/[(I+)+(I-)]
 (Parsons, Flack and Wagner, Acta Cryst. B69 (2013) 249-259).
;
_refine_ls_abs_structure_Flack -0.06(6)
_refine_ls_extinction_method none
_refine_ls_goodness_of_fit_ref 1.131
_refine_ls_hydrogen_treatment constr
_refine_ls_matrix_type full
_refine_ls_number_parameters 128
_refine_ls_number_reflns 1677
_refine_ls_number_restraints 0
_refine_ls_restrained_S_all 1.131
_refine_ls_R_factor_all 0.0602
_refine_ls_R_factor_gt 0.0485
_refine_ls_shift/su_max 0.000
_refine_ls_shift/su_mean 0.000
_refine_ls_structure_factor_coef Fsqd
_refine_ls_weighting_details 'w=1/[\s^2^(Fo^2^)+(0.0310P)^2^+0.0573P] where P=(Fo^2^+2Fc^2^)/3'
_refine_ls_weighting_scheme calc
_refine_ls_wR_factor_gt 0.0814
_refine_ls_wR_factor_ref 0.0848
_reflns_Friedel_coverage 0.684
_reflns_Friedel_fraction_full 0.993
_reflns_Friedel_fraction_max 0.993
_reflns_number_gt 1432
_reflns_number_total 1677
_reflns_threshold_expression 'I > 2\s(I)'
_cod_data_source_file d4ob00688g2.cif
_cod_data_source_block vd404
_cod_depositor_comments 'Adding full bibliography for 7160001--7160004.cif.'
_cod_database_code 7160003
_shelx_shelxl_version_number 2016/6
_shelx_space_group_comment
;
The symmetry employed for this shelxl refinement is uniquely defined
by the following loop, which should always be used as a source of
symmetry information in preference to the above space-group names.
They are only intended as comments.
;
_shelx_estimated_absorpt_t_max 0.975
_shelx_estimated_absorpt_t_min 0.919
_olex2_refinement_description
;
1. Fixed Uiso
 At 1.2 times of:
  All C(H) groups, All C(H,H) groups, All N(H,H) groups
 At 1.5 times of:
  All O(H) groups
2.a Ternary CH refined with riding coordinates:
 C2(H2A), C4(H4)
2.b Secondary CH2 refined with riding coordinates:
 N1(H1A,H1B), C3(H3A,H3B), C5(H5A,H5B)
2.c Idealised tetrahedral OH refined as rotating group:
 O2(H2)
;
_olex2_submission_special_instructions 'No special instructions were received'

loop_
_space_group_symop_operation_xyz
'x, y, z'
'-x+1/2, -y, z+1/2'
'-x, y+1/2, -z+1/2'
'x+1/2, -y+1/2, -z'

loop_
_atom_site_label
_atom_site_type_symbol
_atom_site_fract_x
_atom_site_fract_y
_atom_site_fract_z
_atom_site_U_iso_or_equiv
_atom_site_adp_type
_atom_site_occupancy
_atom_site_site_symmetry_order
_atom_site_calc_flag
_atom_site_refinement_flags_posn
_atom_site_refinement_flags_adp
_atom_site_refinement_flags_occupancy
_atom_site_disorder_assembly
_atom_site_disorder_group
Cl1 Cl 0.76272(13) 0.76357(11) 0.62758(7) 0.0265(3) Uani 1 1 d . . . . .
F1 F 0.5432(4) 0.2315(3) 0.4200(2) 0.0582(9) Uani 1 1 d . . . . .
F2 F 0.4228(4) 0.3780(3) 0.5263(2) 0.0576(9) Uani 1 1 d . . . . .
F3 F 0.6674(4) 0.3114(3) 0.54935(19) 0.0539(9) Uani 1 1 d . . . . .
O1 O 0.9279(4) 0.9291(4) 0.2723(2) 0.0448(9) Uani 1 1 d . . . . .
O2 O 0.6661(4) 0.9455(4) 0.2394(3) 0.0477(10) Uani 1 1 d . . . . .
H2 H 0.691698 1.028650 0.210837 0.072 Uiso 1 1 calc R U . . .
O3 O 0.6006(4) 0.4822(3) 0.4311(2) 0.0293(8) Uani 1 1 d . . . . .
N1 N 0.8849(4) 0.7083(3) 0.4157(2) 0.0227(9) Uani 1 1 d . . . . .
H1A H 0.979314 0.743419 0.389540 0.027 Uiso 1 1 calc R U . . .
H1B H 0.870337 0.752708 0.476950 0.027 Uiso 1 1 calc R U . . .
C2 C 0.7471(5) 0.7493(4) 0.3470(3) 0.0223(9) Uani 1 1 d . . . . .
H2A H 0.649530 0.774941 0.387692 0.027 Uiso 1 1 calc R U . . .
C3 C 0.7187(6) 0.5993(5) 0.2885(3) 0.0289(12) Uani 1 1 d . . . . .
H3A H 0.608000 0.595045 0.261056 0.035 Uiso 1 1 calc R U . . .
H3B H 0.796840 0.588017 0.232886 0.035 Uiso 1 1 calc R U . . .
C4 C 0.7441(6) 0.4777(4) 0.3676(3) 0.0264(10) Uani 1 1 d . . . . .
H4 H 0.762348 0.372922 0.337857 0.032 Uiso 1 1 calc R U . . .
C5 C 0.8896(6) 0.5351(4) 0.4257(3) 0.0265(11) Uani 1 1 d . . . . .
H5A H 0.882627 0.504036 0.497110 0.032 Uiso 1 1 calc R U . . .
H5B H 0.990242 0.492938 0.396773 0.032 Uiso 1 1 calc R U . . .
C6 C 0.7926(6) 0.8859(6) 0.2825(3) 0.0269(11) Uani 1 1 d . . . . .
C7 C 0.5615(7) 0.3543(6) 0.4793(4) 0.0374(12) Uani 1 1 d . . . . .

loop_
_atom_site_aniso_label
_atom_site_aniso_U_11
_atom_site_aniso_U_22
_atom_site_aniso_U_33
_atom_site_aniso_U_23
_atom_site_aniso_U_13
_atom_site_aniso_U_12
Cl1 0.0248(6) 0.0287(5) 0.0259(5) -0.0056(5) 0.0025(5) -0.0007(6)
F1 0.080(3) 0.0397(16) 0.0548(17) -0.0014(16) 0.0057(17) -0.0277(18)
F2 0.042(2) 0.067(2) 0.0632(18) 0.0140(17) 0.0197(18) -0.0126(19)
F3 0.058(2) 0.0588(19) 0.0445(17) 0.0227(15) -0.0031(16) 0.0041(17)
O1 0.021(2) 0.055(2) 0.058(2) 0.0288(17) -0.0039(18) -0.003(2)
O2 0.027(2) 0.049(2) 0.068(2) 0.0349(19) -0.0051(19) -0.0027(18)
O3 0.027(2) 0.0289(17) 0.0323(16) 0.0086(15) 0.0050(16) -0.0042(15)
N1 0.023(2) 0.0253(19) 0.0193(17) 0.0027(15) 0.0003(16) -0.0027(17)
C2 0.016(2) 0.028(2) 0.022(2) 0.0024(18) -0.0005(18) 0.002(3)
C3 0.030(3) 0.035(3) 0.022(2) 0.0027(19) -0.004(2) -0.002(2)
C4 0.031(3) 0.024(2) 0.024(2) -0.003(2) 0.005(2) -0.001(2)
C5 0.027(3) 0.024(2) 0.029(2) 0.001(2) 0.006(2) 0.006(2)
C6 0.021(3) 0.035(3) 0.025(2) 0.005(2) -0.002(2) 0.004(2)
C7 0.034(3) 0.045(3) 0.033(3) 0.006(3) 0.003(3) -0.005(3)

loop_
_atom_type_symbol
_atom_type_description
_atom_type_scat_dispersion_real
_atom_type_scat_dispersion_imag
_atom_type_scat_source
C C 0.0033 0.0016 'International Tables Vol C Tables 4.2.6.8 and 6.1.1.4'
H H 0.0000 0.0000 'International Tables Vol C Tables 4.2.6.8 and 6.1.1.4'
Cl Cl 0.1484 0.1585 'International Tables Vol C Tables 4.2.6.8 and 6.1.1.4'
F F 0.0171 0.0103 'International Tables Vol C Tables 4.2.6.8 and 6.1.1.4'
N N 0.0061 0.0033 'International Tables Vol C Tables 4.2.6.8 and 6.1.1.4'
O O 0.0106 0.0060 'International Tables Vol C Tables 4.2.6.8 and 6.1.1.4'

loop_
_geom_angle_atom_site_label_1
_geom_angle_atom_site_label_2
_geom_angle_atom_site_label_3
_geom_angle
_geom_angle_site_symmetry_1
_geom_angle_site_symmetry_3
_geom_angle_publ_flag
C6 O2 H2 109.5 . . ?
C7 O3 C4 117.4(3) . . ?
H1A N1 H1B 108.4 . . ?
C2 N1 H1A 110.1 . . ?
C2 N1 H1B 110.1 . . ?
C5 N1 H1A 110.1 . . ?
C5 N1 H1B 110.1 . . ?
C5 N1 C2 107.9(3) . . ?
N1 C2 H2A 109.8 . . ?
N1 C2 C3 103.1(3) . . ?
N1 C2 C6 109.8(3) . . ?
C3 C2 H2A 109.8 . . ?
C6 C2 H2A 109.8 . . ?
C6 C2 C3 114.4(3) . . ?
C2 C3 H3A 111.3 . . ?
C2 C3 H3B 111.3 . . ?
H3A C3 H3B 109.2 . . ?
C4 C3 C2 102.4(3) . . ?
C4 C3 H3A 111.3 . . ?
C4 C3 H3B 111.3 . . ?
O3 C4 C3 105.8(4) . . ?
O3 C4 H4 112.2 . . ?
O3 C4 C5 110.2(3) . . ?
C3 C4 H4 112.2 . . ?
C3 C4 C5 103.9(3) . . ?
C5 C4 H4 112.2 . . ?
N1 C5 C4 105.1(3) . . ?
N1 C5 H5A 110.7 . . ?
N1 C5 H5B 110.7 . . ?
C4 C5 H5A 110.7 . . ?
C4 C5 H5B 110.7 . . ?
H5A C5 H5B 108.8 . . ?
O1 C6 O2 125.9(4) . . ?
O1 C6 C2 123.1(4) . . ?
O2 C6 C2 111.0(4) . . ?
F1 C7 F3 105.6(4) . . ?
F2 C7 F1 107.6(4) . . ?
F2 C7 F3 106.6(4) . . ?
O3 C7 F1 114.1(4) . . ?
O3 C7 F2 108.3(4) . . ?
O3 C7 F3 114.3(5) . . ?

loop_
_geom_bond_atom_site_label_1
_geom_bond_atom_site_label_2
_geom_bond_distance
_geom_bond_site_symmetry_2
_geom_bond_publ_flag
F1 C7 1.332(5) . ?
F2 C7 1.327(6) . ?
F3 C7 1.335(6) . ?
O1 C6 1.192(6) . ?
O2 H2 0.8400 . ?
O2 C6 1.304(5) . ?
O3 C4 1.461(5) . ?
O3 C7 1.318(5) . ?
N1 H1A 0.9100 . ?
N1 H1B 0.9100 . ?
N1 C2 1.507(5) . ?
N1 C5 1.503(5) . ?
C2 H2A 1.0000 . ?
C2 C3 1.530(5) . ?
C2 C6 1.508(6) . ?
C3 H3A 0.9900 . ?
C3 H3B 0.9900 . ?
C3 C4 1.503(5) . ?
C4 H4 1.0000 . ?
C4 C5 1.518(6) . ?
C5 H5A 0.9900 . ?
C5 H5B 0.9900 . ?

loop_
_geom_torsion_atom_site_label_1
_geom_torsion_atom_site_label_2
_geom_torsion_atom_site_label_3
_geom_torsion_atom_site_label_4
_geom_torsion
_geom_torsion_site_symmetry_1
_geom_torsion_site_symmetry_2
_geom_torsion_site_symmetry_3
_geom_torsion_site_symmetry_4
_geom_torsion_publ_flag
O3 C4 C5 N1 -84.5(3) . . . . ?
N1 C2 C3 C4 38.5(4) . . . . ?
N1 C2 C6 O1 15.7(6) . . . . ?
N1 C2 C6 O2 -165.6(3) . . . . ?
C2 N1 C5 C4 -4.1(4) . . . . ?
C2 C3 C4 O3 74.6(4) . . . . ?
C2 C3 C4 C5 -41.5(4) . . . . ?
C3 C2 C6 O1 -99.6(5) . . . . ?
C3 C2 C6 O2 79.1(5) . . . . ?
C3 C4 C5 N1 28.4(4) . . . . ?
C4 O3 C7 F1 -55.5(6) . . . . ?
C4 O3 C7 F2 -175.4(4) . . . . ?
C4 O3 C7 F3 66.0(5) . . . . ?
C5 N1 C2 C3 -21.2(4) . . . . ?
C5 N1 C2 C6 -143.5(3) . . . . ?
C6 C2 C3 C4 157.6(4) . . . . ?
C7 O3 C4 C3 153.9(4) . . . . ?
C7 O3 C4 C5 -94.4(4) . . . . ?
